data_2003844
loop_
_publ_author_name
'Gao, Q.'
'Yu, K.-L.'
'Mansuri, M. M.'
'Kerns, E. H.'
'Starrett, Jnr, J. E.'

_publ_section_title
;Methyl
 6-[(4-Bromobenzoyloxy)(5,5,8,8-tetramethyl-5,6,7,8-tetrahydro-2-naphthyl)methyl]-2-naphthalenecarboxylate
;
_journal_issue 8
_journal_name_full 'Acta Crystallographica Section C'
_journal_page_first 1672
_journal_page_last 1675
_journal_paper_doi 10.1107/S0108270195001958
_journal_volume 51
_journal_year 1995
_chemical_compound_source 'grown from EtOAc'
_chemical_formula_moiety 'C34 H33 Br1 O4'
_chemical_formula_sum 'C34 H33 Br O4'
_chemical_formula_weight 585.538
_space_group_IT_number 19
_symmetry_cell_setting orthorhombic
_symmetry_space_group_name_Hall 'P 2ac 2ab'
_symmetry_space_group_name_H-M 'P 21 21 21'
_atom_type_scat_source 'MolEN (Fair, 1990)'
_cell_angle_alpha 90
_cell_angle_beta 90
_cell_angle_gamma 90
_cell_formula_units_Z 4
_cell_length_a 5.916(1)
_cell_length_b 13.808(2)
_cell_length_c 35.841(5)
_cell_measurement_reflns_used 25
_cell_measurement_temperature 290
_cell_measurement_theta_max 40.95
_cell_measurement_theta_min 17.12
_cell_volume 2927.8(8)
_diffrn_measurement_device 'Enraf-Nonus CAD4'
_diffrn_measurement_method \q/2\q
_diffrn_radiation_type CuK\a
_diffrn_radiation_wavelength 1.5418
_diffrn_reflns_limit_h_max 0
_diffrn_reflns_limit_h_min -7
_diffrn_reflns_limit_k_max 0
_diffrn_reflns_limit_k_min -16
_diffrn_reflns_limit_l_max 0
_diffrn_reflns_limit_l_min -43
_diffrn_reflns_number 3221
_diffrn_reflns_theta_max 70
_diffrn_standards_decay_% +-0.03
_diffrn_standards_interval_time 60
_exptl_absorpt_coefficient_mu 2.18
_exptl_absorpt_correction_T_max 0.9977
_exptl_absorpt_correction_T_min 0.7673
_exptl_absorpt_correction_type empirical
_exptl_crystal_colour colorless
_exptl_crystal_density_diffrn 1.328
_exptl_crystal_description rods
_exptl_crystal_size_max 0.40
_exptl_crystal_size_mid 0.25
_exptl_crystal_size_min 0.12
_refine_diff_density_max 0.342
_refine_diff_density_min -0.456
_refine_ls_extinction_coef g=8.77E-7
_refine_ls_extinction_method 'correction = |F~c~|/(1 + gI~c~)'
_refine_ls_goodness_of_fit_obs 1.643
_refine_ls_hydrogen_treatment noref
_refine_ls_number_parameters 353
_refine_ls_number_reflns 2767
_refine_ls_R_factor_obs 0.045
_refine_ls_shift/esd_max 0.01
_refine_ls_structure_factor_coef F
_refine_ls_weighting_details 'w = 1/\s^2^'
_refine_ls_weighting_scheme calc
_refine_ls_wR_factor_obs 0.057
_reflns_number_observed 2767
_reflns_number_total 3221
_reflns_observed_criterion >=3\s(I)
_cod_data_source_file pt1000.cif
_cod_data_source_block pt1000a
_cod_depositor_comments
;
The following automatic conversions were performed:

'_refine_ls_weighting_scheme' value '1/\s^2^' was changed to 'calc'.
New tag '_refine_ls_weighting_details' was created. The value of the
new tag was set to 'w = 1/\s^2^'.

Automatic conversion script
Id: cif_fix_values 3143 2015-03-26 13:38:13Z robertas 
;
_cod_original_cell_volume 2927.8(7)
_cod_original_formula_sum 'C34 H33 Br1 O4'
_cod_database_code 2003844

loop_
_symmetry_equiv_pos_as_xyz
x,y,z
1/2-x,-y,1/2+z
-x,1/2+y,1/2-z
1/2+x,1/2-y,-z

loop_
_atom_site_label
_atom_site_fract_x
_atom_site_fract_y
_atom_site_fract_z
_atom_site_B_iso_or_equiv
Br .9749(1) .18191(4) .90024(2) 6.36(1)
O2 1.0425(6) .4113(2) 1.25020(9) 5.10(7)
O3 0.7025(7) 0.4301(3) 1.2764(1) 6.57(9)
O14 0.6291(5) -0.0002(2) 1.06548(7) 3.78(5)
O25 0.3186(6) 0.0876(3) 1.05454(9) 5.53(7)
C1 1.130(1) 0.4857(4) 1.2743(2) 6.4(1)
C3 0.8220(9) 0.3899(3) 1.2542(1) 4.19(9)
C4 0.7490(7) 0.3118(3) 1.2286(1) 3.69(8)
C5 0.8791(7) 0.2809(3) 1.1995(1) 3.47(7)
C6 0.8033(6) 0.2069(3) 1.1752(1) 2.97(7)
C7 0.9332(7) 0.1737(3) 1.1449(1) 3.43(7)
C8 0.8576(8) 0.1013(3) 1.1224(1) 3.62(8)
C9 0.6410(7) 0.0596(3) 1.1283(1) 3.14(7)
C10 0.5105(7) 0.0900(3) 1.1575(1) 3.25(7)
C11 0.5872(6) 0.1646(3) 1.18199(9) 2.96(6)
C12 0.4578(7) 0.1978(3) 1.2123(1) 3.98(8)
C13 0.5325(8) 0.2699(3) 1.2345(1) 4.16(8)
C14 0.5606(7) -0.0209(3) 1.1033(1) 3.46(7)
C15 0.6586(8) -0.1182(3) 1.1142(1) 3.49(8)
C16 0.8009(7) -0.1704(3) 1.0916(1) 3.62(8)
C17 0.8907(8) -0.2603(3) 1.1018(1) 3.95(8)
C18 1.0388(9) -0.3148(3) 1.0741(1) 5.2(1)
C19 1.171(1) -0.3938(5) 1.0943(2) 11.4(2)
C20 1.058(2) -0.4467(4) 1.1219(2) 9.6(2)
C21 0.935(1) -0.3922(3) 1.1522(1) 5.6(1)
C22 0.8380(9) -0.2972(3) 1.1368(1) 4.12(9)
C23 0.692(1) -0.2445(3) 1.1595(1) 5.0(1)
C24 0.6008(9) -0.1567(3) 1.1488(1) 4.24(9)
C25 0.5051(8) 0.0601(3) 1.0452(1) 3.72(8)
C26 0.6209(7) 0.0901(3) 1.0107(1) 3.28(7)
C27 0.5173(8) 0.1548(3) 0.9863(1) 4.09(8)
C28 0.6200(9) 0.1823(3) 0.9535(1) 4.56(9)
C29 0.8289(8) 0.1455(3) 0.9450(1) 4.04(8)
C30 0.9392(8) 0.0826(3) 0.9690(1) 4.29(9)
C31 0.8365(8) 0.0555(3) 1.0016(1) 3.93(8)
C181 0.894(1) -0.3540(5) 1.0435(2) 9.7(2)
C182 1.217(1) -0.2499(6) 1.0565(2) 8.4(2)
C211 0.746(1) -0.4565(4) 1.1672(2) 8.8(2)
C212 1.098(1) -0.3694(6) 1.1841(2) 8.9(2)
H5 1.024 0.312 1.195 4.2
H7 1.076 0.204 1.140 4.3
H8 0.953 0.079 1.102 4.6
H10 0.368 0.060 1.162 4.0
H11 1.280 0.501 1.271 8.2
H12 1.043 0.543 1.268 8.1
H13 1.106 0.470 1.300 8.2
H14 0.399 -0.025 1.105 4.3
H16 0.840 -0.144 1.067 4.6
H23 0.652 -0.272 1.184 6.2
H24 0.507 -0.120 1.166 5.3
H27 0.368 0.181 0.993 5.0
H28 0.548 0.229 0.937 5.7
H30 1.082 0.056 0.961 5.0
H31 0.913 0.012 1.019 5.0
H120 0.312 0.168 1.217 5.0
H130 0.445 0.291 1.255 5.3
H191 1.299 -0.364 1.106 14.1
H192 1.230 -0.438 1.075 14.1
H201 1.152 -0.494 1.132 11.6
H202 0.936 -0.485 1.108 11.6
H1811 0.782 -0.396 1.052 11.7
H1812 0.821 -0.302 1.030 11.7
H1813 0.985 -0.388 1.025 11.7
H1821 1.309 -0.220 1.074 10.5
H1822 1.303 -0.282 1.038 10.5
H1823 1.139 -0.195 1.043 10.5
H2111 0.641 -0.474 1.148 10.9
H2112 0.806 -0.516 1.178 10.9
H2113 0.666 -0.424 1.187 10.9
H2121 1.217 -0.330 1.176 11.5
H2122 1.017 -0.337 1.204 11.5
H2123 1.157 -0.429 1.195 11.5

loop_
_geom_angle_atom_site_label_1
_geom_angle_atom_site_label_2
_geom_angle_atom_site_label_3
_geom_angle
_geom_angle_publ_flag
C1 O2 C3 116.1(4) yes
C14 O14 C25 118.8(3) yes
O2 C3 O3 122.8(4) yes
O2 C3 C4 112.1(4) yes
O3 C3 C4 125.1(5) yes
C3 C4 C5 122.4(4) yes
C3 C4 C13 117.8(4) yes
C5 C4 C13 119.8(4) yes
C4 C5 C6 121.0(4) yes
C5 C6 C7 122.4(4) yes
C5 C6 C11 118.4(3) yes
C7 C6 C11 119.2(3) yes
C6 C7 C8 121.1(4) yes
C7 C8 C9 120.3(4) yes
C8 C9 C10 120.1(3) yes
C8 C9 C14 119.7(3) yes
C10 C9 C14 120.2(4) yes
C9 C10 C11 120.8(4) yes
C6 C11 C10 118.4(3) yes
C6 C11 C12 119.2(3) yes
C10 C11 C12 122.4(4) yes
C4 C13 C12 120.4(4) yes
O14 C14 C9 108.9(3) yes
O14 C14 C15 108.1(3) yes
C9 C14 C15 112.2(3) yes
C14 C15 C16 123.2(3) yes
C14 C15 C24 118.4(4) yes
C16 C15 C24 118.4(4) yes
C15 C16 C17 123.0(4) yes
C16 C17 C18 119.2(4) yes
C16 C17 C22 118.4(4) yes
C18 C17 C22 122.4(4) yes
C17 C18 C181 109.1(5) yes
C17 C18 C182 112.2(4) yes
C19 C18 C181 112.7(5) yes
C19 C18 C182 105.1(5) yes
C181 C18 C182 107.9(5) yes
C18 C19 C20 117.5(7) yes
C19 C20 C21 118.6(5) yes
C20 C21 C22 110.5(4) yes
C20 C21 C211 108.5(5) yes
C11 C12 C13 121.1(4) yes
C22 C21 C211 110.5(5) yes
C22 C21 C212 109.2(4) yes
C211 C21 C212 108.6(5) yes
C17 C22 C21 123.6(4) yes
C17 C22 C23 118.3(4) yes
C21 C22 C23 118.1(4) yes
C22 C23 C24 122.8(4) yes
C15 C24 C23 119.0(4) yes
O14 C25 O25 123.4(4) yes
O14 C25 C26 112.1(4) yes
O25 C25 C26 124.5(4) yes
C20 C21 C212 109.5(6) yes
C25 C26 C27 120.1(4) yes
C25 C26 C31 121.6(4) yes
C27 C26 C31 118.3(4) yes
C26 C27 C28 121.2(4) yes
C27 C28 C29 119.0(4) yes
Br C29 C28 120.2(3) yes
Br C29 C30 118.5(4) yes
C28 C29 C30 121.3(4) yes
C29 C30 C31 119.4(4) yes
C26 C31 C30 120.7(4) yes

loop_
_geom_bond_atom_site_label_1
_geom_bond_atom_site_label_2
_geom_bond_distance
_geom_bond_publ_flag
Br C29 1.892(4) yes
O2 C1 1.440(6) yes
O2 C3 1.349(6) yes
O3 C3 1.200(6) yes
O14 C14 1.443(4) yes
O14 C25 1.327(5) yes
O25 C25 1.216(6) yes
C3 C4 1.483(6) yes
C4 C5 1.365(6) yes
C4 C13 1.424(6) yes
C5 C6 1.417(5) yes
C6 C7 1.409(5) yes
C6 C11 1.429(5) yes
C7 C8 1.362(6) yes
C8 C9 1.424(6) yes
C9 C10 1.368(5) yes
C9 C14 1.507(5) yes
C10 C11 1.428(5) yes
C11 C12 1.406(5) yes
C12 C13 1.351(6) yes
C14 C15 1.515(5) yes
C15 C16 1.376(7) yes
C15 C24 1.394(6) yes
C16 C17 1.400(6) yes
C17 C18 1.524(6) yes
C17 C22 1.394(6) yes
C18 C19 1.528(9) yes
C18 C181 1.493(9) yes
C18 C182 1.524(9) yes
C19 C20 1.400(10) yes
C20 C21 1.510(9) yes
C21 C22 1.534(6) yes
C21 C211 1.525(9) yes
C21 C212 1.533(9) yes
C22 C23 1.393(7) yes
C23 C24 1.381(6) yes
C25 C26 1.476(6) yes
C26 C27 1.393(6) yes
C26 C31 1.403(6) yes
C27 C28 1.380(6) yes
C28 C29 1.374(7) yes
C29 C30 1.387(6) yes
C30 C31 1.370(6) yes

loop_
_geom_torsion_atom_site_label_1
_geom_torsion_atom_site_label_2
_geom_torsion_atom_site_label_3
_geom_torsion_atom_site_label_4
_geom_torsion
_geom_torsion_publ_flag
C1 O2 C3 O3 0.4(6) yes
O2 C3 C4 C5 -12.6(6) yes
C3 C4 C5 C6 -179.2(4) yes
C8 C9 C14 C15 80.3(4) yes
C14 C15 C24 C23 -178.9(4) yes
C14 O14 C25 C26 167.8(3) yes
O14 C25 C26 C27 -178.8(3) yes
C16 C17 C18 C19 163.5(5) yes
C17 C18 C19 C20 40.5(8) yes
C18 C17 C22 C21 4.2(7) yes
C18 C19 C20 C21 -51.5(10) yes
C20 C21 C22 C17 -9.9(7) yes
C22 C17 C18 C19 -17.4(7) yes
C25 O14 C14 C9 -81.8(4) yes
C1 O2 C3 C4 -179.3(4) yes
O3 C3 C4 C5 167.7(4) yes
C8 C9 C14 O14 -39.4(5) yes
C9 C14 C15 C16 -115.8(4) yes
C14 O14 C25 O25 -11.7(6) yes
O14 C14 C15 C16 4.3(5) yes
C15 C16 C17 C18 177.3(4) yes
C16 C17 C22 C21 -176.8(4) yes
C17 C22 C23 C24 -1.3(8) yes
C18 C17 C22 C23 -176.6(4) yes
C19 C20 C21 C22 33.2(9) yes
C20 C21 C22 C23 170.9(5) yes
O25 C25 C26 C27 0.7(6) yes
C25 O14 C14 C15 156.0(3) yes
